data_1550207
loop_
_publ_author_name
'Li, Tianyang'
'Dunlap-Shohl, Wiley'
'Reinheimer, Eric W.'
'LeMagueres, Pierre'
'Mitzi, David B.'

_publ_section_title
;
 Melting Temperature Suppression of Layered Hybrid Lead Halide Perovskites
 via Organic Ammonium Cation Branching
;
_journal_name_full 'Chemical Science'
_journal_paper_doi 10.1039/C8SC03863E
_journal_year 2019
_chemical_formula_moiety '0.5(I8 Pb2), C8 H26 N2'
_chemical_formula_sum 'C8 H26 I4 N2 Pb'
_chemical_formula_weight 865.10
_space_group_crystal_system tetragonal
_space_group_IT_number 138
_space_group_name_Hall '-P 4ac 2ac'
_space_group_name_H-M_alt 'P 42/n c m'
_symmetry_space_group_name_Hall '-P 4ac 2ac'
_symmetry_space_group_name_H-M 'P 42/n c m :2'
_atom_sites_solution_hydrogens geom
_atom_sites_solution_primary direct
_audit_creation_date 2018-03-08
_audit_creation_method
;
Olex2 1.2
(compiled 2017.08.10 svn.r3458 for OlexSys, GUI svn.r5381)
;
_audit_update_record
;
2018-08-24 deposited with the CCDC.
2018-11-09 downloaded from the CCDC.
;
_cell_angle_alpha 90
_cell_angle_beta 90
_cell_angle_gamma 90
_cell_formula_units_Z 4
_cell_length_a 8.9353(2)
_cell_length_b 8.9353(2)
_cell_length_c 24.9636(13)
_cell_measurement_reflns_used 6263
_cell_measurement_temperature 293(2)
_cell_measurement_theta_max 30.2310
_cell_measurement_theta_min 2.7640
_cell_volume 1993.08(12)
_computing_cell_refinement 'CrysAlisPro 1.171.40.3a (Rigaku OD, 2018)'
_computing_data_collection 'CrysAlisPro 1.171.40.3a (Rigaku OD, 2018)'
_computing_data_reduction 'CrysAlisPro 1.171.40.3a (Rigaku OD, 2018)'
_computing_molecular_graphics 'Olex2 (Dolomanov et al., 2009)'
_computing_publication_material 'Olex2 (Dolomanov et al., 2009)'
_computing_structure_refinement 'ShelXL (Sheldrick, 2015)'
_computing_structure_solution 'ShelXT (Sheldrick, 2015)'
_diffrn_ambient_temperature 293(2)
_diffrn_measured_fraction_theta_full 0.999
_diffrn_measured_fraction_theta_max 0.999
_diffrn_measurement_device_type 'XtaLAB Synergy, Dualflex, HyPix'
_diffrn_measurement_method '\w scans'
_diffrn_radiation_type MoK\a
_diffrn_radiation_wavelength 0.71073
_diffrn_reflns_av_R_equivalents 0.0251
_diffrn_reflns_av_unetI/netI 0.0144
_diffrn_reflns_Laue_measured_fraction_full 0.999
_diffrn_reflns_Laue_measured_fraction_max 0.999
_diffrn_reflns_limit_h_max 10
_diffrn_reflns_limit_h_min -10
_diffrn_reflns_limit_k_max 10
_diffrn_reflns_limit_k_min -10
_diffrn_reflns_limit_l_max 29
_diffrn_reflns_limit_l_min -29
_diffrn_reflns_number 11096
_diffrn_reflns_point_group_measured_fraction_full 0.999
_diffrn_reflns_point_group_measured_fraction_max 0.999
_diffrn_reflns_theta_full 25.025
_diffrn_reflns_theta_max 25.025
_diffrn_reflns_theta_min 2.804
_diffrn_source 'microfocused sealed tube'
_diffrn_standards_decay_% 0
_diffrn_standards_interval_count 0
_diffrn_standards_interval_time 0
_diffrn_standards_number 0
_exptl_absorpt_coefficient_mu 14.644
_exptl_absorpt_correction_T_max 1.000
_exptl_absorpt_correction_T_min 0.576
_exptl_absorpt_correction_type gaussian
_exptl_crystal_colour 'metallic orange'
_exptl_crystal_colour_lustre metallic
_exptl_crystal_colour_primary orange
_exptl_crystal_density_diffrn 2.883
_exptl_crystal_description block
_exptl_crystal_F_000 1528
_exptl_crystal_size_max 0.321
_exptl_crystal_size_mid 0.173
_exptl_crystal_size_min 0.025
_refine_diff_density_max 2.749
_refine_diff_density_min -2.003
_refine_diff_density_rms 0.300
_refine_ls_extinction_method none
_refine_ls_goodness_of_fit_ref 1.145
_refine_ls_hydrogen_treatment constr
_refine_ls_matrix_type full
_refine_ls_number_parameters 38
_refine_ls_number_reflns 972
_refine_ls_number_restraints 29
_refine_ls_restrained_S_all 1.129
_refine_ls_R_factor_all 0.0627
_refine_ls_R_factor_gt 0.0609
_refine_ls_shift/su_max 1.026
_refine_ls_shift/su_mean 0.087
_refine_ls_structure_factor_coef Fsqd
_refine_ls_weighting_details 'w=1/[\s^2^(Fo^2^)+(0.1568P)^2^+7.2173P] where P=(Fo^2^+2Fc^2^)/3'
_refine_ls_weighting_scheme calc
_refine_ls_wR_factor_gt 0.2229
_refine_ls_wR_factor_ref 0.2263
_reflns_Friedel_coverage 0.000
_reflns_number_gt 905
_reflns_number_total 972
_reflns_threshold_expression 'I > 2\s(I)'
_cod_data_source_file c8sc03863e2.cif
_cod_data_source_block 1me-pa_roomt_feb
_cod_original_cell_volume 1993.10(15)
_cod_database_code 1550207
_shelx_shelxl_version_number 2014/7
_shelx_space_group_comment
;
The symmetry employed for this shelxl refinement is uniquely defined
by the following loop, which should always be used as a source of
symmetry information in preference to the above space-group names.
They are only intended as comments.
;
_olex2_refinement_description
;
1. Fixed Uiso
 At 1.2 times of:
  All C(H,H) groups, All N(H,H,H) groups
 At 1.5 times of:
  All C(H,H,H) groups
2. Restrained distances
 N1-C3
 1.47 with sigma of 0.02
 C4-C8
 1.54 with sigma of 0.02
 C8-C4 \\sim C4-C3
 with sigma of 0.001
 C5-C3 \\sim C4-C3
 with sigma of 0.001
 C8-C4 \\sim C4-C3 \\sim C5-C3
 with sigma of 0.005
3. Uiso/Uaniso restraints and constraints
Uanis(C8) = Uanis(C4) = Uanis(C3) = Uanis(N1)
Uanis(C8) = Uanis(C4) = Uanis(C5) = Uanis(C3) = Uanis(N1)
Uanis(C3) = Uanis(C8)
4. Rigid body (RIGU) restrains
 N1, C3, C4, C5, C8
 with sigma for 1-2 distances of 0.001 and sigma for 1-3 distances of 0.001
 C8
 with sigma for 1-2 distances of 0.001 and sigma for 1-3 distances of 0.001
5. Others
 Fixed Sof: H1A(0.5) H1B(0.5) H1C(0.5) C4(0.5) H4A(0.5) H4B(0.5) C8(0.5)
 H8A(0.5) H8B(0.5) H8C(0.5) C5(0.5) H5A(0.5) H5B(0.5) H5C(0.5)
6.a Ternary CH refined with riding coordinates:
 C3(H3B), C3(H3A)
6.b Secondary CH2 refined with riding coordinates:
 C4(H4A,H4B)
6.c Idealised Me refined as rotating group:
 N1(H1A,H1B,H1C), C8(H8A,H8B,H8C), C5(H5A,H5B,H5C)
;
_olex2_submission_special_instructions 'No special instructions were received'

loop_
_space_group_symop_operation_xyz
'x, y, z'
'-y+1/2, x, z+1/2'
'-x+1/2, -y+1/2, z'
'y, -x+1/2, z+1/2'
'x+1/2, -y, -z+1/2'
'-x, y+1/2, -z+1/2'
'y+1/2, x+1/2, -z'
'-y, -x, -z'
'-x, -y, -z'
'y-1/2, -x, -z-1/2'
'x-1/2, y-1/2, -z'
'-y, x-1/2, -z-1/2'
'-x-1/2, y, z-1/2'
'x, -y-1/2, z-1/2'
'-y-1/2, -x-1/2, z'
'y, x, z'

loop_
_atom_site_label
_atom_site_type_symbol
_atom_site_fract_x
_atom_site_fract_y
_atom_site_fract_z
_atom_site_U_iso_or_equiv
_atom_site_adp_type
_atom_site_occupancy
_atom_site_site_symmetry_order
_atom_site_calc_flag
_atom_site_refinement_flags_posn
_atom_site_refinement_flags_adp
_atom_site_refinement_flags_occupancy
_atom_site_disorder_assembly
_atom_site_disorder_group
Pb1 Pb 0.5000 0.5000 0.5000 0.0812(6) Uani 1 4 d S T P . .
I2 I 0.7500 0.7500 0.47558(8) 0.0755(6) Uani 1 4 d S T P . .
I3 I 0.2500 0.7500 0.5000 0.0849(7) Uani 1 4 d S T P . .
I4 I 0.44138(17) 0.44138(17) 0.37584(7) 0.1213(8) Uani 1 2 d S T P . .
N1 N 0.465(3) 0.035(3) 0.4103(14) 0.151(7) Uani 1 2 d DS TU P D .
H1A H 0.5077 0.1218 0.4189 0.181 Uiso 0.5 1 calc GR . . A -1
H1B H 0.4969 -0.0361 0.4324 0.181 Uiso 0.5 1 calc GR . . A -1
H1C H 0.3659 0.0438 0.4130 0.181 Uiso 0.5 1 calc GR . . A -1
C3 C 0.505(3) -0.005(3) 0.3544(14) 0.151(7) Uani 1 2 d DS TU P . .
H3B H 0.4439 0.0561 0.3302 0.181 Uiso 1 2 calc RS T P B 2
H3A H 0.4373 0.0627 0.3351 0.181 Uiso 1 2 calc RS T P C 1
C4 C 0.667(2) 0.005(5) 0.3361(9) 0.151(7) Uani 0.5 1 d D U . D 2
H4A H 0.7027 0.1020 0.3483 0.181 Uiso 0.5 1 calc R . . D 2
H4B H 0.7210 -0.0689 0.3569 0.181 Uiso 0.5 1 calc R . . D 2
C8 C 0.723(6) -0.011(4) 0.2789(10) 0.151(7) Uani 0.5 1 d D U . D 2
H8A H 0.8264 0.0190 0.2771 0.226 Uiso 0.5 1 calc GR . . D 2
H8B H 0.6647 0.0508 0.2555 0.226 Uiso 0.5 1 calc GR . . D 2
H8C H 0.7147 -0.1138 0.2679 0.226 Uiso 0.5 1 calc GR . . D 2
C5 C 0.433(4) -0.154(3) 0.340(2) 0.151(7) Uani 0.5 1 d D U . D 1
H5A H 0.3294 -0.1382 0.3312 0.226 Uiso 0.5 1 calc GR . . D 1
H5B H 0.4392 -0.2204 0.3704 0.226 Uiso 0.5 1 calc GR . . D 1
H5C H 0.4837 -0.1974 0.3102 0.226 Uiso 0.5 1 calc GR . . D 1

loop_
_atom_site_aniso_label
_atom_site_aniso_U_11
_atom_site_aniso_U_22
_atom_site_aniso_U_33
_atom_site_aniso_U_23
_atom_site_aniso_U_13
_atom_site_aniso_U_12
Pb1 0.0748(7) 0.0748(7) 0.0942(9) -0.0048(3) -0.0048(3) -0.0163(4)
I2 0.0665(7) 0.0665(7) 0.0933(12) 0.000 0.000 -0.0281(6)
I3 0.0677(7) 0.0677(7) 0.1191(17) 0.000 0.000 0.0116(7)
I4 0.1375(11) 0.1375(11) 0.0888(10) -0.0016(7) -0.0016(7) -0.0164(12)
N1 0.149(11) 0.149(11) 0.154(16) -0.029(9) 0.029(9) 0.001(11)
C3 0.149(11) 0.149(11) 0.154(16) -0.029(9) 0.029(9) 0.001(11)
C4 0.149(11) 0.149(11) 0.154(16) -0.029(9) 0.029(9) 0.001(11)
C8 0.149(11) 0.149(11) 0.154(16) -0.029(9) 0.029(9) 0.001(11)
C5 0.149(11) 0.149(11) 0.154(16) -0.029(9) 0.029(9) 0.001(11)

loop_
_atom_type_symbol
_atom_type_description
_atom_type_scat_dispersion_real
_atom_type_scat_dispersion_imag
_atom_type_scat_source
C C 0.0033 0.0016 'International Tables Vol C Tables 4.2.6.8 and 6.1.1.4'
H H 0.0000 0.0000 'International Tables Vol C Tables 4.2.6.8 and 6.1.1.4'
I I -0.4742 1.8119 'International Tables Vol C Tables 4.2.6.8 and 6.1.1.4'
N N 0.0061 0.0033 'International Tables Vol C Tables 4.2.6.8 and 6.1.1.4'
Pb Pb -3.3944 10.1111 'International Tables Vol C Tables 4.2.6.8 and 6.1.1.4'

loop_
_geom_angle_atom_site_label_1
_geom_angle_atom_site_label_2
_geom_angle_atom_site_label_3
_geom_angle
_geom_angle_site_symmetry_1
_geom_angle_site_symmetry_3
I2 Pb1 I2 180.0 . 9_666
I3 Pb1 I2 90.0 9_666 9_666
I3 Pb1 I2 90.0 . 9_666
I3 Pb1 I2 90.0 9_666 .
I3 Pb1 I2 90.0 . .
I3 Pb1 I3 180.0 9_666 .
I3 Pb1 I4 90.0 9_666 9_666
I3 Pb1 I4 90.0 . .
I3 Pb1 I4 90.0 . 9_666
I3 Pb1 I4 90.0 9_666 .
I4 Pb1 I2 87.48(5) . 9_666
I4 Pb1 I2 87.48(5) 9_666 .
I4 Pb1 I2 92.52(5) 9_666 9_666
I4 Pb1 I2 92.52(5) . .
I4 Pb1 I4 180.0 . 9_666
Pb1 I2 Pb1 158.16(7) 3_665 .
Pb1 I3 Pb1 180.0 3_565 .
H1A N1 H1B 109.4 . .
H1A N1 H1C 109.4 . .
H1B N1 H1C 109.4 . .
C3 N1 H1A 109.5 . .
C3 N1 H1B 109.5 . .
C3 N1 H1C 109.6 . .
N1 C3 H3B 108.3 . .
N1 C3 H3A 99.5 . .
N1 C3 C4 120(2) . 15_665
N1 C3 C4 120(2) . .
N1 C3 C5 109(2) . 15_665
N1 C3 C5 109(2) . .
C4 C3 H3B 108.1 15_665 .
C4 C3 H3B 108.1 . .
C4 C3 C4 91(4) 15_665 .
C5 C3 H3A 99.4 15_665 .
C5 C3 H3A 99.4 . .
C5 C3 C5 134(4) . 15_665
C3 C4 H4A 106.0 . .
C3 C4 H4B 105.5 . .
H4A C4 H4B 106.2 . .
C8 C4 C3 126(3) . .
C8 C4 H4A 106.1 . .
C8 C4 H4B 105.4 . .
C4 C8 H8A 109.5 . .
C4 C8 H8B 109.4 . .
C4 C8 H8C 110.1 . .
H8A C8 H8B 109.3 . .
H8A C8 H8C 109.3 . .
H8B C8 H8C 109.2 . .
C3 C5 H5A 111.2 . .
C3 C5 H5B 111.0 . .
C3 C5 H5C 111.4 . .
H5A C5 H5B 107.7 . .
H5A C5 H5C 107.7 . .
H5B C5 H5C 107.6 . .

loop_
_geom_bond_atom_site_label_1
_geom_bond_atom_site_label_2
_geom_bond_distance
_geom_bond_site_symmetry_2
Pb1 I2 3.2174(4) 9_666
Pb1 I2 3.2174(4) .
Pb1 I3 3.15912(9) 9_666
Pb1 I3 3.15912(9) .
Pb1 I4 3.1867(19) .
Pb1 I4 3.1868(19) 9_666
I2 Pb1 3.2174(4) 3_665
I3 Pb1 3.15912(9) 3_565
N1 H1A 0.8904 .
N1 H1B 0.8904 .
N1 H1C 0.8904 .
N1 C3 1.484(19) .
C3 H3B 0.9800 .
C3 H3A 0.9800 .
C3 C4 1.522(15) 15_665
C3 C4 1.522(14) .
C3 C5 1.522(15) .
C3 C5 1.522(15) 15_665
C4 H4A 0.9700 .
C4 H4B 0.9700 .
C4 C8 1.522(15) .
C8 H8A 0.9621 .
C8 H8B 0.9620 .
C8 H8C 0.9622 .
C5 H5A 0.9775 .
C5 H5B 0.9773 .
C5 H5C 0.9778 .

loop_
_geom_torsion_atom_site_label_1
_geom_torsion_atom_site_label_2
_geom_torsion_atom_site_label_3
_geom_torsion_atom_site_label_4
_geom_torsion
_geom_torsion_site_symmetry_1
N1 C3 C4 C8 -171(4) .
C4 C3 C4 C8 63(6) 15_665
